data_2232942
loop_
_publ_author_name
'Ji, Hao'
'Xu, Xu-Dong'

_publ_section_title
;
 2-Chloro-5-({[5-(4-methoxyphenyl)-1,3,4-oxadiazol-2-yl]sulfanyl}methyl)pyridine
;
_journal_coeditor_code RZ2672
_journal_issue 12
_journal_name_full 'Acta Crystallographica Section E'
_journal_page_first o3490
_journal_paper_doi 10.1107/S1600536811050410
_journal_volume 67
_journal_year 2011
_chemical_formula_iupac 'C15 H12 Cl N3 O2 S'
_chemical_formula_moiety 'C15 H12 Cl N3 O2 S'
_chemical_formula_sum 'C15 H12 Cl N3 O2 S'
_chemical_formula_weight 333.80
_chemical_name_systematic
;
2-Chloro-5-({[5-(4-methoxyphenyl)-1,3,4-oxadiazol-2-yl]sulfanyl}methyl)pyridine
;
_space_group_IT_number 61
_symmetry_cell_setting orthorhombic
_symmetry_space_group_name_Hall '-P 2ac 2ab'
_symmetry_space_group_name_H-M 'P b c a'
_atom_sites_solution_hydrogens geom
_atom_sites_solution_primary direct
_atom_sites_solution_secondary difmap
_audit_creation_method SHELXL-97
_cell_angle_alpha 90.00
_cell_angle_beta 90.00
_cell_angle_gamma 90.00
_cell_formula_units_Z 8
_cell_length_a 12.311(2)
_cell_length_b 8.1229(15)
_cell_length_c 29.956(6)
_cell_measurement_reflns_used 2256
_cell_measurement_temperature 298(2)
_cell_measurement_theta_max 26
_cell_measurement_theta_min 4.2
_cell_volume 2995.6(10)
_computing_cell_refinement 'SAINT (Bruker, 1998)'
_computing_data_collection 'SMART (Bruker, 1998)'
_computing_data_reduction 'SAINT (Bruker, 1998)'
_computing_molecular_graphics 'SHELXTL (Sheldrick, 2008)'
_computing_publication_material SHELXTL
_computing_structure_refinement 'SHELXL97 (Sheldrick, 2008)'
_computing_structure_solution 'SHELXS97 (Sheldrick, 2008)'
_diffrn_ambient_temperature 298(2)
_diffrn_measured_fraction_theta_full 0.998
_diffrn_measured_fraction_theta_max 0.998
_diffrn_measurement_device_type 'Bruker SMART APEX area-detector diffractometer'
_diffrn_measurement_method '\w scans'
_diffrn_radiation_monochromator graphite
_diffrn_radiation_source 'fine-focus sealed tube'
_diffrn_radiation_type MoK\a
_diffrn_radiation_wavelength 0.71073
_diffrn_reflns_av_R_equivalents 0.0887
_diffrn_reflns_av_sigmaI/netI 0.0982
_diffrn_reflns_limit_h_max 14
_diffrn_reflns_limit_h_min -14
_diffrn_reflns_limit_k_max 0
_diffrn_reflns_limit_k_min -9
_diffrn_reflns_limit_l_max 35
_diffrn_reflns_limit_l_min 0
_diffrn_reflns_number 5300
_diffrn_reflns_theta_full 25.32
_diffrn_reflns_theta_max 25.32
_diffrn_reflns_theta_min 1.36
_exptl_absorpt_coefficient_mu 0.404
_exptl_absorpt_correction_T_max 0.9796
_exptl_absorpt_correction_T_min 0.8861
_exptl_absorpt_correction_type multi-scan
_exptl_absorpt_process_details '(SADABS; Sheldrick, 1996)'
_exptl_crystal_colour yellow
_exptl_crystal_density_diffrn 1.480
_exptl_crystal_density_method 'not measured'
_exptl_crystal_description needle
_exptl_crystal_F_000 1376
_exptl_crystal_size_max 0.30
_exptl_crystal_size_mid 0.20
_exptl_crystal_size_min 0.05
_refine_diff_density_max 0.237
_refine_diff_density_min -0.227
_refine_ls_extinction_method none
_refine_ls_goodness_of_fit_ref 0.969
_refine_ls_hydrogen_treatment constr
_refine_ls_matrix_type full
_refine_ls_number_parameters 201
_refine_ls_number_reflns 2730
_refine_ls_number_restraints 0
_refine_ls_restrained_S_all 0.969
_refine_ls_R_factor_all 0.1257
_refine_ls_R_factor_gt 0.0599
_refine_ls_shift/su_max 0.000
_refine_ls_shift/su_mean 0.000
_refine_ls_structure_factor_coef Fsqd
_refine_ls_weighting_details 'calc w=1/[\s^2^(Fo^2^)+(0.0512P)^2^+0.0000P] where P=(Fo^2^+2Fc^2^)/3'
_refine_ls_weighting_scheme calc
_refine_ls_wR_factor_gt 0.1207
_refine_ls_wR_factor_ref 0.1474
_reflns_number_gt 1514
_reflns_number_total 2730
_reflns_threshold_expression I>2\s(I)
_cod_data_source_file rz2672.cif
_cod_data_source_block I
_cod_database_code 2232942
_cod_database_fobs_code 2232942

loop_
_symmetry_equiv_pos_as_xyz
'x, y, z'
'-x+1/2, -y, z+1/2'
'-x, y+1/2, -z+1/2'
'x+1/2, -y+1/2, -z'
'-x, -y, -z'
'x-1/2, y, -z-1/2'
'x, -y-1/2, z-1/2'
'-x-1/2, y-1/2, z'

loop_
_atom_site_type_symbol
_atom_site_label
_atom_site_fract_x
_atom_site_fract_y
_atom_site_fract_z
_atom_site_U_iso_or_equiv
_atom_site_adp_type
_atom_site_calc_flag
_atom_site_refinement_flags
_atom_site_occupancy
_atom_site_symmetry_multiplicity
C C1 0.5087(4) -0.2986(7) 0.24553(18) 0.0714(16) Uani d . 1 1
H H1A 0.5338 -0.1867 0.2461 0.107 Uiso calc R 1 1
H H1B 0.5102 -0.3387 0.2154 0.107 Uiso calc R 1 1
H H1C 0.5552 -0.3654 0.2638 0.107 Uiso calc R 1 1
C C2 0.3779(4) -0.2211(6) 0.29959(14) 0.0472(11) Uani d . 1 1
C C3 0.4536(3) -0.1655(5) 0.33013(14) 0.0455(11) Uani d . 1 1
H H3 0.5271 -0.1861 0.3256 0.055 Uiso calc R 1 1
C C4 0.4201(3) -0.0794(5) 0.36728(13) 0.0420(11) Uani d . 1 1
H H4 0.4715 -0.0414 0.3876 0.050 Uiso calc R 1 1
C C5 0.3108(3) -0.0486(5) 0.37482(13) 0.0371(10) Uani d . 1 1
C C6 0.2359(3) -0.1103(6) 0.34482(14) 0.0507(12) Uani d . 1 1
H H6 0.1621 -0.0936 0.3498 0.061 Uiso calc R 1 1
C C7 0.2693(4) -0.1962(6) 0.30773(15) 0.0600(14) Uani d . 1 1
H H7 0.2179 -0.2379 0.2880 0.072 Uiso calc R 1 1
C C8 0.2797(3) 0.0489(5) 0.41334(13) 0.0364(10) Uani d . 1 1
C C9 0.1752(3) 0.1674(5) 0.46014(14) 0.0396(11) Uani d . 1 1
C C10 0.1054(4) 0.3455(5) 0.52966(12) 0.0442(11) Uani d . 1 1
H H10A 0.1658 0.4113 0.5190 0.053 Uiso calc R 1 1
H H10B 0.0493 0.4206 0.5397 0.053 Uiso calc R 1 1
C C11 0.1431(3) 0.2446(5) 0.56864(13) 0.0384(10) Uani d . 1 1
C C12 0.2518(3) 0.2350(6) 0.57983(14) 0.0473(11) Uani d . 1 1
H H12 0.3018 0.2869 0.5613 0.057 Uiso calc R 1 1
C C13 0.2170(4) 0.0810(6) 0.64102(14) 0.0454(12) Uani d . 1 1
C C14 0.1079(4) 0.0776(6) 0.63222(15) 0.0518(12) Uani d . 1 1
H H14 0.0604 0.0206 0.6507 0.062 Uiso calc R 1 1
C C15 0.0706(3) 0.1604(6) 0.59533(14) 0.0481(12) Uani d . 1 1
H H15 -0.0030 0.1597 0.5884 0.058 Uiso calc R 1 1
N N1 0.3412(3) 0.1276(4) 0.44087(11) 0.0436(9) Uani d . 1 1
N N2 0.2721(3) 0.2060(5) 0.47184(11) 0.0447(9) Uani d . 1 1
N N3 0.2897(3) 0.1545(5) 0.61608(12) 0.0501(10) Uani d . 1 1
O O1 0.4021(3) -0.3058(5) 0.26198(11) 0.0770(12) Uani d . 1 1
O O2 0.1718(2) 0.0681(3) 0.42357(9) 0.0415(7) Uani d . 1 1
S S 0.05258(9) 0.22470(15) 0.48350(4) 0.0480(3) Uani d . 1 1
Cl Cl1 0.26557(11) -0.01868(18) 0.68838(4) 0.0683(4) Uani d . 1 1

loop_
_atom_site_aniso_label
_atom_site_aniso_U_11
_atom_site_aniso_U_22
_atom_site_aniso_U_33
_atom_site_aniso_U_12
_atom_site_aniso_U_13
_atom_site_aniso_U_23
C1 0.066(3) 0.076(4) 0.072(4) 0.002(3) 0.013(3) -0.028(3)
C2 0.049(3) 0.043(3) 0.049(3) -0.003(2) 0.002(2) -0.007(2)
C3 0.040(2) 0.046(3) 0.050(3) -0.002(2) 0.003(2) 0.000(2)
C4 0.043(3) 0.041(3) 0.041(3) -0.003(2) -0.008(2) -0.002(2)
C5 0.037(2) 0.036(2) 0.038(2) -0.004(2) -0.0005(18) 0.008(2)
C6 0.033(2) 0.058(3) 0.061(3) 0.000(2) 0.003(2) -0.007(3)
C7 0.044(3) 0.068(4) 0.068(3) -0.007(3) -0.005(2) -0.021(3)
C8 0.037(2) 0.030(2) 0.043(2) 0.000(2) -0.0009(19) 0.003(2)
C9 0.044(3) 0.032(2) 0.043(3) 0.001(2) 0.001(2) 0.004(2)
C10 0.051(3) 0.036(2) 0.045(3) 0.009(2) 0.010(2) 0.001(2)
C11 0.043(2) 0.029(2) 0.044(2) 0.004(2) 0.005(2) -0.001(2)
C12 0.046(2) 0.046(3) 0.049(3) -0.008(2) 0.008(2) -0.001(2)
C13 0.053(3) 0.036(3) 0.048(3) 0.005(2) -0.012(2) 0.000(2)
C14 0.045(3) 0.047(3) 0.063(3) -0.009(2) 0.005(2) 0.020(3)
C15 0.032(2) 0.050(3) 0.062(3) 0.002(2) 0.001(2) 0.013(2)
N1 0.039(2) 0.043(2) 0.049(2) 0.0011(19) 0.0011(17) -0.0014(19)
N2 0.036(2) 0.049(2) 0.049(2) 0.0006(18) 0.0023(16) -0.0050(19)
N3 0.042(2) 0.054(3) 0.054(2) 0.000(2) 0.0002(19) 0.001(2)
O1 0.061(2) 0.098(3) 0.072(2) -0.015(2) 0.0116(19) -0.045(2)
O2 0.0362(16) 0.0386(17) 0.0497(19) -0.0011(14) -0.0003(13) 0.0021(15)
S 0.0375(6) 0.0510(7) 0.0556(7) 0.0047(6) 0.0017(5) 0.0007(7)
Cl1 0.0728(9) 0.0660(9) 0.0661(8) -0.0008(7) -0.0169(7) 0.0169(7)

loop_
_atom_type_symbol
_atom_type_description
_atom_type_scat_dispersion_real
_atom_type_scat_dispersion_imag
_atom_type_scat_source
C C 0.0033 0.0016 'International Tables Vol C Tables 4.2.6.8 and 6.1.1.4'
H H 0.0000 0.0000 'International Tables Vol C Tables 4.2.6.8 and 6.1.1.4'
N N 0.0061 0.0033 'International Tables Vol C Tables 4.2.6.8 and 6.1.1.4'
O O 0.0106 0.0060 'International Tables Vol C Tables 4.2.6.8 and 6.1.1.4'
S S 0.1246 0.1234 'International Tables Vol C Tables 4.2.6.8 and 6.1.1.4'
Cl Cl 0.1484 0.1585 'International Tables Vol C Tables 4.2.6.8 and 6.1.1.4'

loop_
_geom_angle_atom_site_label_1
_geom_angle_atom_site_label_2
_geom_angle_atom_site_label_3
_geom_angle
O1 C1 H1A 109.5
O1 C1 H1B 109.5
H1A C1 H1B 109.5
O1 C1 H1C 109.5
H1A C1 H1C 109.5
H1B C1 H1C 109.5
O1 C2 C3 124.7(4)
O1 C2 C7 115.9(4)
C3 C2 C7 119.4(4)
C4 C3 C2 120.0(4)
C4 C3 H3 120.0
C2 C3 H3 120.0
C3 C4 C5 120.9(4)
C3 C4 H4 119.6
C5 C4 H4 119.6
C6 C5 C4 118.4(4)
C6 C5 C8 122.6(4)
C4 C5 C8 119.0(4)
C7 C6 C5 120.7(4)
C7 C6 H6 119.7
C5 C6 H6 119.7
C6 C7 C2 120.6(4)
C6 C7 H7 119.7
C2 C7 H7 119.7
N1 C8 O2 111.7(4)
N1 C8 C5 128.6(4)
O2 C8 C5 119.7(4)
N2 C9 O2 113.2(4)
N2 C9 S 129.5(4)
O2 C9 S 117.3(3)
C11 C10 S 114.1(3)
C11 C10 H10A 108.7
S C10 H10A 108.7
C11 C10 H10B 108.7
S C10 H10B 108.7
H10A C10 H10B 107.6
C15 C11 C12 117.2(4)
C15 C11 C10 121.5(4)
C12 C11 C10 121.3(4)
N3 C12 C11 123.9(4)
N3 C12 H12 118.1
C11 C12 H12 118.1
N3 C13 C14 124.7(4)
N3 C13 Cl1 116.2(3)
C14 C13 Cl1 119.0(4)
C13 C14 C15 118.2(4)
C13 C14 H14 120.9
C15 C14 H14 120.9
C14 C15 C11 119.6(4)
C14 C15 H15 120.2
C11 C15 H15 120.2
C8 N1 N2 106.8(3)
C9 N2 N1 105.7(3)
C13 N3 C12 116.3(4)
C2 O1 C1 118.4(4)
C9 O2 C8 102.5(3)
C9 S C10 98.1(2)

loop_
_geom_bond_atom_site_label_1
_geom_bond_atom_site_label_2
_geom_bond_distance
C1 O1 1.404(6)
C1 H1A 0.9600
C1 H1B 0.9600
C1 H1C 0.9600
C2 O1 1.353(5)
C2 C3 1.381(6)
C2 C7 1.375(6)
C3 C4 1.378(5)
C3 H3 0.9300
C4 C5 1.387(5)
C4 H4 0.9300
C5 C6 1.382(5)
C5 C8 1.451(5)
C6 C7 1.375(6)
C6 H6 0.9300
C7 H7 0.9300
C8 N1 1.289(5)
C8 O2 1.372(4)
C9 N2 1.282(5)
C9 O2 1.361(5)
C9 S 1.728(4)
C10 C11 1.500(5)
C10 S 1.816(4)
C10 H10A 0.9700
C10 H10B 0.9700
C11 C15 1.379(5)
C11 C12 1.383(6)
C12 N3 1.350(5)
C12 H12 0.9300
C13 N3 1.310(5)
C13 C14 1.368(6)
C13 Cl1 1.740(4)
C14 C15 1.373(6)
C14 H14 0.9300
C15 H15 0.9300
N1 N2 1.411(4)

loop_
_geom_torsion_atom_site_label_1
_geom_torsion_atom_site_label_2
_geom_torsion_atom_site_label_3
_geom_torsion_atom_site_label_4
_geom_torsion
O1 C2 C3 C4 179.6(4)
C7 C2 C3 C4 -3.0(7)
C2 C3 C4 C5 0.6(7)
C3 C4 C5 C6 1.8(6)
C3 C4 C5 C8 -177.3(4)
C4 C5 C6 C7 -1.8(7)
C8 C5 C6 C7 177.2(4)
C5 C6 C7 C2 -0.6(7)
O1 C2 C7 C6 -179.4(4)
C3 C2 C7 C6 3.0(8)
C6 C5 C8 N1 -171.9(4)
C4 C5 C8 N1 7.2(6)
C6 C5 C8 O2 6.8(6)
C4 C5 C8 O2 -174.1(4)
S C10 C11 C15 -69.6(5)
S C10 C11 C12 111.7(4)
C15 C11 C12 N3 -3.0(7)
C10 C11 C12 N3 175.8(4)
N3 C13 C14 C15 -1.8(8)
Cl1 C13 C14 C15 178.4(4)
C13 C14 C15 C11 -0.4(7)
C12 C11 C15 C14 2.6(7)
C10 C11 C15 C14 -176.1(4)
O2 C8 N1 N2 -0.1(5)
C5 C8 N1 N2 178.7(4)
O2 C9 N2 N1 0.2(5)
S C9 N2 N1 -179.1(3)
C8 N1 N2 C9 0.0(4)
C14 C13 N3 C12 1.6(7)
Cl1 C13 N3 C12 -178.6(3)
C11 C12 N3 C13 0.9(7)
C3 C2 O1 C1 -19.0(7)
C7 C2 O1 C1 163.5(5)
N2 C9 O2 C8 -0.2(4)
S C9 O2 C8 179.1(3)
N1 C8 O2 C9 0.2(4)
C5 C8 O2 C9 -178.7(3)
N2 C9 S C10 -2.2(5)
O2 C9 S C10 178.6(3)
C11 C10 S C9 -79.9(3)

loop_
_cod_related_entry_id
_cod_related_entry_database
_cod_related_entry_code
1 ChemSpider 26354619
